data_7057987
loop_
_publ_author_name
'Zeisel, Lukas'
'Szimhardt, Norbert'
'Wurzenberger, Maximilian H. H.'
'Klap\"otke, Thomas M.'
'Stierstorfer, J\"org'

_publ_section_title
;
 2-Methyl-substituted monotetrazoles in copper(ii) perchlorate complexes:
 manipulating coordination chemistry and derived energetic properties
;
_journal_issue 2
_journal_name_full 'New Journal of Chemistry'
_journal_page_first 609
_journal_paper_doi 10.1039/C8NJ05375H
_journal_volume 43
_journal_year 2019
_chemical_formula_moiety '	C8 H24 Cu N20 O2, 2(Cl O4)'
_chemical_formula_sum 'C8 H24 Cl2 Cu N20 O10'
_chemical_formula_weight 694.91
_chemical_name_common 'diaqua tetrakis(2-methyl-5H-tetrazolyl) copper(II) diperchlorate'
_chemical_name_systematic
;
diaqua tetrakis(2-methyl-5H-tetrazolyl) copper(II) diperchlorate
;
_space_group_IT_number 4
_space_group_name_Hall 'P 2yb'
_space_group_name_H-M_alt 'P 1 21 1'
_symmetry_cell_setting monoclinic
_symmetry_Int_Tables_number 4
_symmetry_space_group_name_Hall 'P 2yb'
_symmetry_space_group_name_H-M 'P 1 21 1'
_atom_sites_solution_hydrogens mixed
_audit_block_doi 10.5517/ccdc.csd.cc2036bp
_audit_creation_date
;
'Wed Dec 07 16:35:59 2016'
;
_audit_creation_method SHELXL-2013
_audit_update_record
;
2018-11-20 deposited with the CCDC.
2018-11-26 downloaded from the CCDC.
;
_cell_angle_alpha 90
_cell_angle_beta 101.004(8)
_cell_angle_gamma 90
_cell_formula_units_Z 2
_cell_length_a 7.8894(7)
_cell_length_b 19.9150(15)
_cell_length_c 8.3691(6)
_cell_measurement_reflns_used 3068
_cell_measurement_temperature 173(2)
_cell_measurement_theta_max 30.1130
_cell_measurement_theta_min 4.8060
_cell_volume 1290.75(18)
_computing_cell_refinement
;
CrysAlisPro, Agilent Technologies,
Version 1.171.37.33 (release 27-03-2014 CrysAlis171 .NET)
(compiled Mar 27 2014,17:12:48)
;
_computing_data_collection
;
CrysAlisPro, Agilent Technologies,
Version 1.171.37.33 (release 27-03-2014 CrysAlis171 .NET)
(compiled Mar 27 2014,17:12:48)
;
_computing_data_reduction
;
CrysAlisPro, Agilent Technologies,
Version 1.171.37.33 (release 27-03-2014 CrysAlis171 .NET)
(compiled Mar 27 2014,17:12:48)
;
_computing_molecular_graphics 'Diamond 2'
_computing_publication_material 'WINGX Version 2013.3'
_computing_structure_refinement 'SHELXL-2013 (Sheldrick, 2013)'
_computing_structure_solution SIR-92
_diffrn_ambient_temperature 173(2)
_diffrn_detector 'CCD plate'
_diffrn_detector_area_resol_mean 15.9809
_diffrn_detector_type Sapphire3
_diffrn_measured_fraction_theta_full 0.993
_diffrn_measured_fraction_theta_max 0.995
_diffrn_measurement_details
;
#__ type_ start__ end____ width___ exp.time_
  1 omega  -41.00   54.00   1.0000    5.0000
omega____ theta____ kappa____ phi______ frames
    -       29.9494  -57.0000   30.0000 95

#__ type_ start__ end____ width___ exp.time_
  2 omega   47.00   75.00   1.0000    5.0000
omega____ theta____ kappa____ phi______ frames
    -       29.9494  -99.0000  150.0000 28

#__ type_ start__ end____ width___ exp.time_
  3 omega   39.00  112.00   1.0000    5.0000
omega____ theta____ kappa____ phi______ frames
    -       29.9494 -179.0000   90.0000 73

#__ type_ start__ end____ width___ exp.time_
  4 omega   49.00   94.00   1.0000    5.0000
omega____ theta____ kappa____ phi______ frames
    -       29.9494   38.0000  -30.0000 45

#__ type_ start__ end____ width___ exp.time_
  5 omega   76.00  102.00   1.0000    5.0000
omega____ theta____ kappa____ phi______ frames
    -       29.9494   77.0000 -120.0000 26

#__ type_ start__ end____ width___ exp.time_
  6 omega    6.00   98.00   1.0000    5.0000
omega____ theta____ kappa____ phi______ frames
    -       29.9494   57.0000 -180.0000 92

#__ type_ start__ end____ width___ exp.time_
  7 omega  -62.00  -35.00   1.0000    5.0000
omega____ theta____ kappa____ phi______ frames
    -      -28.8557 -179.0000    0.0000 27

#__ type_ start__ end____ width___ exp.time_
  8 omega  -81.00    0.00   1.0000    5.0000
omega____ theta____ kappa____ phi______ frames
    -      -28.8557  -77.0000 -120.0000 81

;
_diffrn_measurement_device 'four-circle diffractometer'
_diffrn_measurement_device_type 'Xcalibur, Sapphire3'
_diffrn_measurement_method '\w scans'
_diffrn_orient_matrix_UB_11 0.0277972000
_diffrn_orient_matrix_UB_12 0.0247998000
_diffrn_orient_matrix_UB_13 0.0600505000
_diffrn_orient_matrix_UB_21 -0.0232755000
_diffrn_orient_matrix_UB_22 0.0255386000
_diffrn_orient_matrix_UB_23 -0.0592771000
_diffrn_orient_matrix_UB_31 -0.0841079000
_diffrn_orient_matrix_UB_32 0.0011584000
_diffrn_orient_matrix_UB_33 0.0182990000
_diffrn_radiation_monochromator graphite
_diffrn_radiation_probe x-ray
_diffrn_radiation_type MoK\a
_diffrn_radiation_wavelength 0.71073
_diffrn_reflns_av_R_equivalents 0.0408
_diffrn_reflns_av_sigmaI/netI 0.0763
_diffrn_reflns_av_unetI/netI 0.0530
_diffrn_reflns_Laue_measured_fraction_full 0.993
_diffrn_reflns_Laue_measured_fraction_max 0.995
_diffrn_reflns_limit_h_max 10
_diffrn_reflns_limit_h_min -10
_diffrn_reflns_limit_k_max 26
_diffrn_reflns_limit_k_min -18
_diffrn_reflns_limit_l_max 11
_diffrn_reflns_limit_l_min -11
_diffrn_reflns_number 11360
_diffrn_reflns_point_group_measured_fraction_full 0.733
_diffrn_reflns_point_group_measured_fraction_max 0.725
_diffrn_reflns_theta_full 25.242
_diffrn_reflns_theta_max 27.999
_diffrn_reflns_theta_min 4.446
_diffrn_source 'Enhance (Mo) X-ray Source'
_exptl_absorpt_coefficient_mu 1.140
_exptl_absorpt_correction_T_max 1.00000
_exptl_absorpt_correction_T_min 0.83925
_exptl_absorpt_correction_type multi-scan
_exptl_absorpt_process_details
;
CrysAlisPro, Agilent Technologies,
Version 1.171.37.33 (release 27-03-2014 CrysAlis171 .NET)
(compiled Mar 27 2014,17:12:48)
Empirical absorption correction using spherical harmonics,
 implemented in SCALE3 ABSPACK scaling algorithm.
;
_exptl_crystal_colour blue
_exptl_crystal_density_diffrn 1.788
_exptl_crystal_description block
_exptl_crystal_F_000 710
_exptl_crystal_size_max 0.590
_exptl_crystal_size_mid 0.350
_exptl_crystal_size_min 0.160
_refine_diff_density_max 3.239
_refine_diff_density_min -0.374
_refine_diff_density_rms 0.119
_refine_ls_abs_structure_details
;
 Flack x determined using 993 quotients [(I+)-(I-)]/[(I+)+(I-)]
 (Parsons and Flack (2004), Acta Cryst. A60, s61).
;
_refine_ls_abs_structure_Flack 0.025(16)
_refine_ls_extinction_method none
_refine_ls_goodness_of_fit_ref 1.054
_refine_ls_hydrogen_treatment mixed
_refine_ls_matrix_type full
_refine_ls_number_parameters 423
_refine_ls_number_reflns 4524
_refine_ls_number_restraints 4
_refine_ls_restrained_S_all 1.053
_refine_ls_R_factor_all 0.0620
_refine_ls_R_factor_gt 0.0511
_refine_ls_shift/su_max 0.000
_refine_ls_shift/su_mean 0.000
_refine_ls_structure_factor_coef Fsqd
_refine_ls_weighting_details 'w=1/[\s^2^(Fo^2^)+(0.0787P)^2^] where P=(Fo^2^+2Fc^2^)/3'
_refine_ls_weighting_scheme calc
_refine_ls_wR_factor_gt 0.1189
_refine_ls_wR_factor_ref 0.1278
_reflns_Friedel_coverage 0.416
_reflns_Friedel_fraction_full 0.456
_reflns_Friedel_fraction_max 0.438
_reflns_number_gt 3937
_reflns_number_total 4524
_reflns_threshold_expression 'I > 2\s(I)'
_cod_data_source_file c8nj05375h2.cif
_cod_data_source_block lx593
_cod_depositor_comments 'Adding full bibliography for 7057985--7057989.cif.'
_cod_database_code 7057987
_shelx_space_group_comment
;
The symmetry employed for this shelxl refinement is uniquely defined
by the following loop, which should always be used as a source of
symmetry information in preference to the above space-group names.
They are only intended as comments.
;
_shelx_estimated_absorpt_t_min 0.553
_shelx_estimated_absorpt_t_max 0.839
_shelxl_version_number 2013-4

loop_
_space_group_symop_operation_xyz
'x, y, z'
'-x, y+1/2, -z'

loop_
_atom_site_label
_atom_site_type_symbol
_atom_site_fract_x
_atom_site_fract_y
_atom_site_fract_z
_atom_site_U_iso_or_equiv
_atom_site_adp_type
_atom_site_occupancy
_atom_site_site_symmetry_order
_atom_site_calc_flag
_atom_site_refinement_flags_posn
_atom_site_refinement_flags_adp
Cu01 Cu 0.13544(9) 0.15135(4) 0.38178(8) 0.01489(17) Uani 1 1 d . .
O1 O -0.1613(6) 0.1886(3) 0.3172(6) 0.0211(10) Uani 1 1 d . .
O2 O 0.4300(6) 0.1146(3) 0.4426(7) 0.0220(10) Uani 1 1 d . .
N1 N 0.0964(7) 0.1070(3) 0.1635(6) 0.0182(10) Uani 1 1 d . .
N2 N 0.1607(7) 0.0456(3) 0.1638(6) 0.0193(10) Uani 1 1 d . .
N3 N 0.1098(7) 0.0237(3) 0.0160(6) 0.0204(11) Uani 1 1 d . .
N4 N 0.0134(7) 0.0667(3) -0.0847(6) 0.0250(12) Uani 1 1 d . .
N5 N -0.0804(10) 0.1760(4) -0.0363(8) 0.0365(16) Uani 1 1 d D .
N6 N 0.0516(6) 0.0668(3) 0.4826(6) 0.0178(10) Uani 1 1 d . .
N7 N -0.1049(6) 0.0696(3) 0.5229(6) 0.0187(10) Uani 1 1 d . .
N8 N -0.1351(6) 0.0098(3) 0.5713(6) 0.0188(11) Uani 1 1 d . .
N9 N -0.0074(7) -0.0343(3) 0.5714(6) 0.0194(10) Uani 1 1 d . .
N10 N 0.2670(7) -0.0205(3) 0.5013(8) 0.0253(12) Uani 1 1 d . .
N11 N 0.1765(6) 0.1956(3) 0.6003(6) 0.0183(10) Uani 1 1 d . .
N12 N 0.1120(7) 0.2567(3) 0.6037(6) 0.0193(10) Uani 1 1 d . .
N13 N 0.1724(7) 0.2800(3) 0.7481(6) 0.0206(11) Uani 1 1 d . .
N14 N 0.2749(7) 0.2370(3) 0.8459(6) 0.0258(12) Uani 1 1 d . .
N15 N 0.3657(10) 0.1277(4) 0.7927(8) 0.0344(15) Uani 1 1 d D .
N16 N 0.2160(6) 0.2372(3) 0.2798(6) 0.0166(10) Uani 1 1 d . .
N17 N 0.3699(6) 0.2354(3) 0.2369(6) 0.0191(10) Uani 1 1 d . .
N18 N 0.3964(6) 0.2962(3) 0.1912(6) 0.0180(10) Uani 1 1 d . .
N19 N 0.2684(7) 0.3394(3) 0.1989(6) 0.0203(11) Uani 1 1 d . .
N20 N -0.0022(7) 0.3224(3) 0.2754(7) 0.0244(12) Uani 1 1 d . .
C1 C 0.0039(9) 0.1190(4) 0.0116(8) 0.0218(13) Uani 1 1 d . .
C2 C 0.1457(10) -0.0452(4) -0.0294(8) 0.0306(15) Uani 1 1 d . .
H2A H 0.2141 -0.0682 0.0649 0.046 Uiso 1 1 calc R U
H2B H 0.2104 -0.0443 -0.1183 0.046 Uiso 1 1 calc R U
H2C H 0.0365 -0.0692 -0.0649 0.046 Uiso 1 1 calc R U
C3 C 0.1081(8) 0.0026(3) 0.5132(7) 0.0181(12) Uani 1 1 d . .
C4 C -0.2920(9) -0.0064(4) 0.6305(9) 0.0313(16) Uani 1 1 d . .
H4A H -0.3695 0.0325 0.6155 0.047 Uiso 1 1 calc R U
H4B H -0.2627 -0.0178 0.7464 0.047 Uiso 1 1 calc R U
H4C H -0.3495 -0.0447 0.5695 0.047 Uiso 1 1 calc R U
C5 C 0.2763(9) 0.1844(4) 0.7511(8) 0.0212(14) Uani 1 1 d . .
C6 C 0.1411(10) 0.3487(4) 0.7916(9) 0.0349(17) Uani 1 1 d . .
H6A H 0.2468 0.3751 0.7967 0.052 Uiso 1 1 calc R U
H6B H 0.1067 0.3495 0.8981 0.052 Uiso 1 1 calc R U
H6C H 0.0487 0.3680 0.7095 0.052 Uiso 1 1 calc R U
C7 C 0.1564(8) 0.3009(3) 0.2561(7) 0.0164(12) Uani 1 1 d . .
C8 C 0.5513(8) 0.3160(4) 0.1308(8) 0.0276(15) Uani 1 1 d . .
H8A H 0.6343 0.2788 0.1460 0.041 Uiso 1 1 calc R U
H8B H 0.6034 0.3554 0.1911 0.041 Uiso 1 1 calc R U
H8C H 0.5200 0.3269 0.0147 0.041 Uiso 1 1 calc R U
Cl1 Cl 0.61535(19) 0.01853(7) 0.13220(18) 0.0212(3) Uani 1 1 d . .
O3 O 0.7985(6) 0.0063(3) 0.1614(7) 0.0384(13) Uani 1 1 d . .
O4 O 0.5380(7) 0.0005(3) -0.0297(6) 0.0380(14) Uani 1 1 d . .
O5 O 0.5832(7) 0.0897(3) 0.1540(6) 0.0334(12) Uani 1 1 d . .
O6 O 0.5395(6) -0.0191(3) 0.2468(6) 0.0348(12) Uani 1 1 d . .
Cl2 Cl 0.65263(19) 0.28914(8) 0.62640(18) 0.0227(3) Uani 1 1 d . .
O7 O 0.4718(6) 0.3028(3) 0.5918(7) 0.0414(14) Uani 1 1 d . .
O8 O 0.7264(7) 0.3063(3) 0.7905(6) 0.0402(14) Uani 1 1 d . .
O9 O 0.7373(6) 0.3267(3) 0.5157(6) 0.0315(11) Uani 1 1 d . .
O10 O 0.6803(7) 0.2178(3) 0.6023(6) 0.0328(11) Uani 1 1 d . .
H20A H 0.006(8) 0.358(4) 0.303(8) 0.008(16) Uiso 1 1 d . .
H12 H -0.22(2) 0.226(10) 0.327(17) 0.13(6) Uiso 1 1 d . .
H20B H -0.043(9) 0.296(4) 0.345(8) 0.020(18) Uiso 1 1 d . .
H5B H -0.143(12) 0.181(5) -0.127(11) 0.05(3) Uiso 1 1 d . .
H5A H -0.089(11) 0.206(3) 0.027(8) 0.03(2) Uiso 1 1 d D .
H11 H -0.225(13) 0.163(7) 0.253(12) 0.06(3) Uiso 1 1 d . .
H21 H 0.449(11) 0.104(5) 0.352(11) 0.04(2) Uiso 1 1 d . .
H22 H 0.489(11) 0.146(6) 0.478(10) 0.04(2) Uiso 1 1 d . .
H10B H 0.281(11) -0.059(5) 0.502(10) 0.03(2) Uiso 1 1 d . .
H10A H 0.312(8) -0.006(4) 0.443(8) 0.005(16) Uiso 1 1 d . .
H15B H 0.421(8) 0.129(4) 0.883(4) 0.018(18) Uiso 1 1 d D .
H15A H 0.374(10) 0.097(3) 0.734(8) 0.02(2) Uiso 1 1 d D .

loop_
_atom_site_aniso_label
_atom_site_aniso_U_11
_atom_site_aniso_U_22
_atom_site_aniso_U_33
_atom_site_aniso_U_23
_atom_site_aniso_U_13
_atom_site_aniso_U_12
Cu01 0.0170(3) 0.0127(3) 0.0149(3) -0.0002(2) 0.0029(2) -0.0010(2)
O1 0.016(2) 0.021(3) 0.027(2) 0.001(2) 0.0045(19) -0.0009(18)
O2 0.018(2) 0.019(3) 0.031(3) 0.000(2) 0.008(2) 0.0027(18)
N1 0.021(3) 0.014(2) 0.018(2) -0.0020(19) 0.001(2) -0.0003(19)
N2 0.019(2) 0.018(3) 0.020(2) -0.004(2) 0.003(2) 0.0013(19)
N3 0.019(2) 0.024(3) 0.018(2) -0.004(2) 0.003(2) -0.003(2)
N4 0.029(3) 0.027(3) 0.017(2) 0.001(2) 0.001(2) 0.001(2)
N5 0.049(4) 0.031(4) 0.025(3) 0.005(3) -0.004(3) 0.012(3)
N6 0.019(2) 0.019(3) 0.016(2) 0.002(2) 0.0049(19) 0.000(2)
N7 0.018(2) 0.019(3) 0.019(2) 0.004(2) 0.0035(19) 0.0027(19)
N8 0.016(2) 0.022(3) 0.019(2) 0.005(2) 0.0043(19) 0.003(2)
N9 0.021(3) 0.015(2) 0.022(2) 0.002(2) 0.004(2) -0.001(2)
N10 0.017(3) 0.022(3) 0.040(3) 0.008(3) 0.012(2) 0.005(2)
N11 0.018(2) 0.019(3) 0.018(2) 0.001(2) 0.003(2) 0.000(2)
N12 0.020(2) 0.020(3) 0.016(2) -0.002(2) 0.0009(19) -0.004(2)
N13 0.024(3) 0.022(3) 0.016(2) -0.003(2) 0.003(2) 0.000(2)
N14 0.030(3) 0.029(3) 0.016(2) 0.001(2) -0.001(2) -0.001(2)
N15 0.049(4) 0.025(3) 0.025(3) 0.004(3) -0.004(3) 0.013(3)
N16 0.015(2) 0.016(3) 0.018(2) -0.0003(19) 0.0027(19) -0.0016(19)
N17 0.020(3) 0.021(3) 0.019(2) 0.002(2) 0.007(2) 0.0012(19)
N18 0.013(2) 0.022(3) 0.019(2) 0.003(2) 0.0039(19) -0.002(2)
N19 0.024(3) 0.018(3) 0.019(2) 0.000(2) 0.004(2) 0.000(2)
N20 0.027(3) 0.018(3) 0.030(3) 0.005(3) 0.010(2) 0.002(2)
C1 0.023(3) 0.025(4) 0.018(3) 0.004(3) 0.003(2) -0.001(3)
C2 0.043(4) 0.022(3) 0.027(3) -0.006(3) 0.007(3) 0.002(3)
C3 0.021(3) 0.014(3) 0.018(3) 0.002(2) 0.002(2) -0.001(2)
C4 0.023(3) 0.037(4) 0.035(4) 0.009(3) 0.012(3) -0.007(3)
C5 0.024(3) 0.021(3) 0.020(3) 0.002(2) 0.006(3) -0.001(3)
C6 0.039(4) 0.031(4) 0.031(3) -0.011(3) -0.002(3) 0.010(3)
C7 0.021(3) 0.014(3) 0.015(3) -0.003(2) 0.005(2) 0.000(2)
C8 0.021(3) 0.030(4) 0.034(4) 0.006(3) 0.009(3) -0.003(3)
Cl1 0.0196(7) 0.0198(7) 0.0245(7) -0.0003(6) 0.0052(6) 0.0005(6)
O3 0.020(2) 0.038(3) 0.058(3) 0.000(3) 0.010(2) 0.001(2)
O4 0.045(3) 0.040(4) 0.027(3) -0.005(2) 0.002(2) -0.001(3)
O5 0.041(3) 0.023(3) 0.035(3) -0.001(2) 0.004(2) 0.005(2)
O6 0.032(3) 0.038(3) 0.038(3) 0.010(2) 0.015(2) 0.003(2)
Cl2 0.0215(7) 0.0250(8) 0.0224(7) -0.0024(6) 0.0063(6) -0.0024(6)
O7 0.019(2) 0.051(4) 0.056(3) -0.002(3) 0.012(2) -0.002(2)
O8 0.053(3) 0.046(4) 0.021(2) -0.008(2) 0.002(2) -0.003(3)
O9 0.032(3) 0.025(3) 0.042(3) 0.005(2) 0.018(2) 0.000(2)
O10 0.038(3) 0.021(3) 0.041(3) -0.004(2) 0.013(2) -0.004(2)

loop_
_atom_type_symbol
_atom_type_description
_atom_type_scat_dispersion_real
_atom_type_scat_dispersion_imag
_atom_type_scat_source
C C 0.0033 0.0016 'International Tables Vol C Tables 4.2.6.8 and 6.1.1.4'
Cl Cl 0.1484 0.1585 'International Tables Vol C Tables 4.2.6.8 and 6.1.1.4'
Cu Cu 0.3201 1.2651 'International Tables Vol C Tables 4.2.6.8 and 6.1.1.4'
N N 0.0061 0.0033 'International Tables Vol C Tables 4.2.6.8 and 6.1.1.4'
O O 0.0106 0.0060 'International Tables Vol C Tables 4.2.6.8 and 6.1.1.4'
H H 0.0000 0.0000 'International Tables Vol C Tables 4.2.6.8 and 6.1.1.4'

loop_
_geom_angle_atom_site_label_1
_geom_angle_atom_site_label_2
_geom_angle_atom_site_label_3
_geom_angle
N1 Cu01 N11 179.6(2)
N1 Cu01 N6 90.4(2)
N11 Cu01 N6 89.7(2)
N1 Cu01 N16 89.7(2)
N11 Cu01 N16 90.2(2)
N6 Cu01 N16 179.1(2)
N1 Cu01 O2 91.9(2)
N11 Cu01 O2 87.7(2)
N6 Cu01 O2 92.18(18)
N16 Cu01 O2 88.75(18)
N1 Cu01 O1 87.57(19)
N11 Cu01 O1 92.87(19)
N6 Cu01 O1 88.24(18)
N16 Cu01 O1 90.84(18)
O2 Cu01 O1 179.33(19)
Cu01 O1 H12 138(10)
Cu01 O1 H11 113(8)
H12 O1 H11 108(10)
Cu01 O2 H21 103(6)
Cu01 O2 H22 108(7)
H21 O2 H22 110(9)
N2 N1 C1 107.5(5)
N2 N1 Cu01 114.5(4)
C1 N1 Cu01 137.5(5)
N3 N2 N1 105.1(5)
N2 N3 N4 114.8(5)
N2 N3 C2 121.4(6)
N4 N3 C2 123.6(5)
C1 N4 N3 102.3(5)
C1 N5 H5B 124(7)
C1 N5 H5A 122(6)
H5B N5 H5A 113(9)
N7 N6 C3 105.9(5)
N7 N6 Cu01 117.0(4)
C3 N6 Cu01 136.8(4)
N8 N7 N6 105.9(5)
N7 N8 N9 114.9(5)
N7 N8 C4 121.9(6)
N9 N8 C4 123.1(6)
C3 N9 N8 101.8(5)
C3 N10 H10B 118(6)
C3 N10 H10A 120(5)
H10B N10 H10A 108(8)
N12 N11 C5 106.6(5)
N12 N11 Cu01 115.5(4)
C5 N11 Cu01 137.2(5)
N13 N12 N11 106.0(5)
N12 N13 N14 114.2(5)
N12 N13 C6 121.5(6)
N14 N13 C6 124.1(5)
C5 N14 N13 102.4(5)
C5 N15 H15B 113(6)
C5 N15 H15A 126(6)
H15B N15 H15A 120(8)
N17 N16 C7 107.1(5)
N17 N16 Cu01 117.3(4)
C7 N16 Cu01 135.3(4)
N18 N17 N16 105.1(5)
N17 N18 N19 114.8(5)
N17 N18 C8 123.0(5)
N19 N18 C8 122.1(5)
C7 N19 N18 101.9(5)
C7 N20 H20A 108(5)
C7 N20 H20B 110(5)
H20A N20 H20B 112(7)
N4 C1 N5 124.5(6)
N4 C1 N1 110.3(6)
N5 C1 N1 125.1(6)
N3 C2 H2A 109.5
N3 C2 H2B 109.5
H2A C2 H2B 109.5
N3 C2 H2C 109.5
H2A C2 H2C 109.5
H2B C2 H2C 109.5
N9 C3 N10 123.0(6)
N9 C3 N6 111.4(5)
N10 C3 N6 125.3(6)
N8 C4 H4A 109.5
N8 C4 H4B 109.5
H4A C4 H4B 109.5
N8 C4 H4C 109.5
H4A C4 H4C 109.5
H4B C4 H4C 109.5
N14 C5 N15 125.3(6)
N14 C5 N11 110.9(6)
N15 C5 N11 123.8(6)
N13 C6 H6A 109.5
N13 C6 H6B 109.5
H6A C6 H6B 109.5
N13 C6 H6C 109.5
H6A C6 H6C 109.5
H6B C6 H6C 109.5
N19 C7 N16 111.0(5)
N19 C7 N20 123.5(6)
N16 C7 N20 125.4(6)
N18 C8 H8A 109.5
N18 C8 H8B 109.5
H8A C8 H8B 109.5
N18 C8 H8C 109.5
H8A C8 H8C 109.5
H8B C8 H8C 109.5
O4 Cl1 O6 110.3(3)
O4 Cl1 O3 110.7(4)
O6 Cl1 O3 109.4(3)
O4 Cl1 O5 108.2(3)
O6 Cl1 O5 108.6(3)
O3 Cl1 O5 109.7(3)
O7 Cl2 O8 111.0(4)
O7 Cl2 O9 109.7(3)
O8 Cl2 O9 109.8(3)
O7 Cl2 O10 109.1(3)
O8 Cl2 O10 108.8(3)
O9 Cl2 O10 108.3(3)

loop_
_geom_bond_atom_site_label_1
_geom_bond_atom_site_label_2
_geom_bond_distance
Cu01 N1 1.999(5)
Cu01 N11 2.000(5)
Cu01 N6 2.048(5)
Cu01 N16 2.065(5)
Cu01 O2 2.396(5)
Cu01 O1 2.417(5)
O1 H12 0.89(18)
O1 H11 0.83(12)
O2 H21 0.83(9)
O2 H22 0.80(11)
N1 N2 1.323(7)
N1 C1 1.361(8)
N2 N3 1.302(7)
N3 N4 1.333(8)
N3 C2 1.465(9)
N4 C1 1.328(9)
N5 C1 1.338(9)
N5 H5B 0.83(9)
N5 H5A 0.80(2)
N6 N7 1.342(7)
N6 C3 1.362(8)
N7 N8 1.296(8)
N8 N9 1.337(7)
N8 C4 1.454(8)
N9 C3 1.333(8)
N10 C3 1.357(8)
N10 H10B 0.77(10)
N10 H10A 0.71(7)
N11 N12 1.322(8)
N11 C5 1.373(8)
N12 N13 1.298(7)
N13 N14 1.344(8)
N13 C6 1.448(9)
N14 C5 1.315(9)
N15 C5 1.342(9)
N15 H15B 0.80(2)
N15 H15A 0.80(2)
N16 N17 1.331(7)
N16 C7 1.353(8)
N17 N18 1.298(8)
N18 N19 1.337(7)
N18 C8 1.463(8)
N19 C7 1.326(8)
N20 C7 1.361(8)
N20 H20A 0.75(8)
N20 H20B 0.88(8)
C2 H2A 0.9800
C2 H2B 0.9800
C2 H2C 0.9800
C4 H4A 0.9800
C4 H4B 0.9800
C4 H4C 0.9800
C6 H6A 0.9800
C6 H6B 0.9800
C6 H6C 0.9800
C8 H8A 0.9800
C8 H8B 0.9800
C8 H8C 0.9800
Cl1 O4 1.422(5)
Cl1 O6 1.434(5)
Cl1 O3 1.439(5)
Cl1 O5 1.457(6)
Cl2 O7 1.426(5)
Cl2 O8 1.427(5)
Cl2 O9 1.449(5)
Cl2 O10 1.457(5)

loop_
_geom_hbond_atom_site_label_D
_geom_hbond_atom_site_label_H
_geom_hbond_atom_site_label_A
_geom_hbond_distance_DH
_geom_hbond_distance_HA
_geom_hbond_distance_DA
_geom_hbond_angle_DHA
_geom_hbond_site_symmetry_A
N20 H20A N9 0.75(8) 2.39(8) 3.124(9) 170(7) 2_556
O1 H12 O10 0.89(18) 2.57(15) 2.955(7) 107(12) 1_455
O1 H12 O9 0.89(18) 2.61(18) 3.386(8) 146(12) 1_455
N20 H20B O1 0.88(8) 2.34(8) 2.993(8) 132(6) .
N20 H20B N12 0.88(8) 2.41(7) 3.020(8) 127(6) .
N20 H20B O9 0.88(8) 2.53(7) 3.139(7) 127(6) 1_455
N5 H5B O10 0.83(9) 2.53(9) 3.351(8) 171(9) 1_454
N5 H5A O1 0.80(2) 2.62(7) 3.153(9) 125(7) .
O1 H11 O5 0.83(12) 2.15(12) 2.960(8) 163(9) 1_455
O2 H21 O5 0.83(9) 2.15(9) 2.942(7) 160(8) .
O2 H22 O10 0.80(11) 2.19(10) 2.983(8) 169(10) .
N10 H10B O9 0.77(10) 2.29(10) 3.047(9) 168(9) 2_646
N10 H10A O2 0.71(7) 2.58(7) 3.062(9) 127(6) .
N10 H10A N2 0.71(7) 2.63(7) 3.084(8) 124(6) .
N10 H10A O6 0.71(7) 2.67(7) 3.303(8) 150(7) .
N15 H15B O5 0.80(2) 2.51(4) 3.268(8) 161(8) 1_556
N15 H15A O2 0.80(2) 2.58(7) 3.079(9) 121(7) .

loop_
_geom_torsion_atom_site_label_1
_geom_torsion_atom_site_label_2
_geom_torsion_atom_site_label_3
_geom_torsion_atom_site_label_4
_geom_torsion
C1 N1 N2 N3 1.2(6)
Cu01 N1 N2 N3 174.8(4)
N1 N2 N3 N4 -0.4(7)
N1 N2 N3 C2 -175.6(5)
N2 N3 N4 C1 -0.7(7)
C2 N3 N4 C1 174.4(6)
C3 N6 N7 N8 -0.8(6)
Cu01 N6 N7 N8 175.1(4)
N6 N7 N8 N9 1.6(7)
N6 N7 N8 C4 177.9(5)
N7 N8 N9 C3 -1.7(7)
C4 N8 N9 C3 -177.9(6)
C5 N11 N12 N13 0.6(6)
Cu01 N11 N12 N13 -171.2(4)
N11 N12 N13 N14 -0.7(7)
N11 N12 N13 C6 174.4(6)
N12 N13 N14 C5 0.6(7)
C6 N13 N14 C5 -174.4(6)
C7 N16 N17 N18 0.2(6)
Cu01 N16 N17 N18 -174.3(4)
N16 N17 N18 N19 -0.6(7)
N16 N17 N18 C8 -178.7(5)
N17 N18 N19 C7 0.7(7)
C8 N18 N19 C7 178.8(5)
N3 N4 C1 N5 179.5(7)
N3 N4 C1 N1 1.4(7)
N2 N1 C1 N4 -1.7(7)
Cu01 N1 C1 N4 -173.0(5)
N2 N1 C1 N5 -179.8(7)
Cu01 N1 C1 N5 9.0(11)
N8 N9 C3 N10 175.6(6)
N8 N9 C3 N6 1.1(6)
N7 N6 C3 N9 -0.2(7)
Cu01 N6 C3 N9 -174.9(4)
N7 N6 C3 N10 -174.6(6)
Cu01 N6 C3 N10 10.7(10)
N13 N14 C5 N15 178.2(7)
N13 N14 C5 N11 -0.2(7)
N12 N11 C5 N14 -0.2(7)
Cu01 N11 C5 N14 168.8(5)
N12 N11 C5 N15 -178.7(7)
Cu01 N11 C5 N15 -9.7(11)
N18 N19 C7 N16 -0.5(6)
N18 N19 C7 N20 -175.8(6)
N17 N16 C7 N19 0.2(7)
Cu01 N16 C7 N19 173.3(4)
N17 N16 C7 N20 175.4(6)
Cu01 N16 C7 N20 -11.5(10)
